data_7123167
loop_
_publ_author_name
'Dichiarante, Valentina'
'Kaiho, Tatsuo'
'Metrangolo, Pierangelo'
'Pilati, Tullio'
'Resnati, Giuseppe'
'Terraneo, Giancarlo'
'Ursini, Maurizio'

_publ_section_title
;
 Diiodomethyl-sulfonyl moiety: An unexplored halogen bond-donor motif
;
_journal_name_full 'Chemical Communications'
_journal_paper_doi 10.1039/C9CC01092K
_journal_year 2019
_chemical_formula_moiety 'C8 H8 I2 O2 S, C10 H8 N2'
_chemical_formula_sum 'C18 H16 I2 N2 O2 S'
_chemical_formula_weight 578.19
_chemical_name_systematic
;
 ?
;
_space_group_crystal_system triclinic
_space_group_IT_number 2
_space_group_name_Hall '-P 1'
_space_group_name_H-M_alt 'P -1'
_symmetry_space_group_name_Hall '-P 1'
_symmetry_space_group_name_H-M 'P -1'
_atom_sites_solution_hydrogens geom
_atom_sites_solution_primary direct
_audit_creation_method SHELXL-2013
_audit_update_record
;
2019-02-04 deposited with the CCDC.    2019-03-14 downloaded from the CCDC.
;
_cell_angle_alpha 93.590(5)
_cell_angle_beta 96.031(5)
_cell_angle_gamma 114.648(5)
_cell_formula_units_Z 2
_cell_length_a 8.6591(8)
_cell_length_b 9.7178(8)
_cell_length_c 13.0375(15)
_cell_measurement_reflns_used 5666
_cell_measurement_temperature 103(2)
_cell_measurement_theta_max 32.70
_cell_measurement_theta_min 2.62
_cell_volume 984.70(17)
_computing_cell_refinement 'Bruker SAINT'
_computing_data_collection 'Bruker APEX2'
_computing_data_reduction 'Bruker SAINT'
_computing_molecular_graphics
;
Mercury (Macrae, C. F., Edgington, P. R., McCabe, P., Pidcock, E., 
Shields, G. P., Taylor, R., Towler, M. & van de Streek, J. (2006). 
J. Appl. Cryst. 39, 453-457
;
_computing_publication_material 'SHELXL-2013 (Sheldrick, 2013)'
_computing_structure_refinement 'SHELXL-2013 (Sheldrick, 2013)'
_computing_structure_solution 'SHELXS (Sheldrick, 2013)'
_diffrn_ambient_temperature 103(2)
_diffrn_measured_fraction_theta_full 0.995
_diffrn_measured_fraction_theta_max 0.867
_diffrn_measurement_device_type 'Bruker APEX-II CCD'
_diffrn_measurement_method '\f and \w scans'
_diffrn_radiation_monochromator graphite
_diffrn_radiation_source 'fine-focus sealed tube'
_diffrn_radiation_type MoK\a
_diffrn_radiation_wavelength 0.71073
_diffrn_reflns_av_R_equivalents 0.0294
_diffrn_reflns_av_unetI/netI 0.0492
_diffrn_reflns_Laue_measured_fraction_full 0.995
_diffrn_reflns_Laue_measured_fraction_max 0.867
_diffrn_reflns_limit_h_max 11
_diffrn_reflns_limit_h_min -13
_diffrn_reflns_limit_k_max 14
_diffrn_reflns_limit_k_min -13
_diffrn_reflns_limit_l_max 19
_diffrn_reflns_limit_l_min -19
_diffrn_reflns_number 15401
_diffrn_reflns_point_group_measured_fraction_full 0.995
_diffrn_reflns_point_group_measured_fraction_max 0.867
_diffrn_reflns_theta_full 25.242
_diffrn_reflns_theta_max 33.976
_diffrn_reflns_theta_min 3.699
_diffrn_source 'sealed tube'
_diffrn_standards_decay_% 0.00
_exptl_absorpt_coefficient_mu 3.313
_exptl_absorpt_correction_T_max 0.5297
_exptl_absorpt_correction_T_min 0.4751
_exptl_absorpt_correction_type multi-scan
_exptl_absorpt_process_details 'Bruker (2001). SADABS. Bruker AXS Inc., Madison, Wisconsin, USA.'
_exptl_crystal_colour 'pale yellow'
_exptl_crystal_density_diffrn 1.950
_exptl_crystal_description wedge
_exptl_crystal_F_000 552
_exptl_crystal_size_max 0.260
_exptl_crystal_size_mid 0.180
_exptl_crystal_size_min 0.060
_refine_diff_density_max 1.286
_refine_diff_density_min -0.677
_refine_diff_density_rms 0.149
_refine_ls_extinction_method none
_refine_ls_goodness_of_fit_ref 1.016
_refine_ls_hydrogen_treatment constr
_refine_ls_matrix_type full
_refine_ls_number_parameters 227
_refine_ls_number_reflns 6968
_refine_ls_number_restraints 0
_refine_ls_restrained_S_all 1.016
_refine_ls_R_factor_all 0.0502
_refine_ls_R_factor_gt 0.0322
_refine_ls_shift/su_max 0.001
_refine_ls_shift/su_mean 0.000
_refine_ls_structure_factor_coef Fsqd
_refine_ls_weighting_details
;
 w=1/[\s^2^(Fo^2^)+(0.0254P)^2^]
 where P=(Fo^2^+2Fc^2^)/3
;
_refine_ls_weighting_scheme calc
_refine_ls_wR_factor_gt 0.0600
_refine_ls_wR_factor_ref 0.0651
_reflns_number_gt 5426
_reflns_number_total 6968
_reflns_threshold_expression 'I > 2\s(I)'
_cod_data_source_file c9cc01092k2.cif
_cod_data_source_block vd027b
_cod_database_code 7123167
_shelx_space_group_comment
;
The symmetry employed for this shelxl refinement is uniquely defined
by the following loop, which should always be used as a source of
symmetry information in preference to the above space-group names.
They are only intended as comments.
;
_shelx_estimated_absorpt_t_min 0.480
_shelx_estimated_absorpt_t_max 0.826
_shelxl_version_number 2013-2

loop_
_space_group_symop_operation_xyz
'x, y, z'
'-x, -y, -z'

loop_
_atom_site_label
_atom_site_type_symbol
_atom_site_fract_x
_atom_site_fract_y
_atom_site_fract_z
_atom_site_U_iso_or_equiv
_atom_site_adp_type
_atom_site_occupancy
_atom_site_site_symmetry_order
_atom_site_calc_flag
_atom_site_refinement_flags_posn
_atom_site_refinement_flags_adp
I1 I 1.04255(2) 0.22456(2) 0.25394(2) 0.01718(5) Uani 1 1 d . .
I2 I 0.76170(2) 0.33566(2) 0.39335(2) 0.01741(5) Uani 1 1 d . .
S1 S 0.99478(8) 0.53642(7) 0.23363(5) 0.01347(12) Uani 1 1 d . .
O1 O 0.8708(2) 0.4546(2) 0.14377(15) 0.0172(4) Uani 1 1 d . .
O2 O 0.9781(2) 0.6606(2) 0.29034(16) 0.0199(4) Uani 1 1 d . .
C1 C 0.9956(3) 0.4057(3) 0.3249(2) 0.0162(5) Uani 1 1 d . .
H1 H 1.0933 0.4634 0.3818 0.019 Uiso 1 1 calc R U
C2 C 1.2019(3) 0.6062(3) 0.1980(2) 0.0147(5) Uani 1 1 d . .
C3 C 1.2275(3) 0.5507(3) 0.1038(2) 0.0154(5) Uani 1 1 d . .
H3 H 1.1337 0.4756 0.0576 0.018 Uiso 1 1 calc R U
C4 C 1.3919(3) 0.6063(3) 0.0782(2) 0.0196(6) Uani 1 1 d . .
H4 H 1.4101 0.5698 0.0134 0.023 Uiso 1 1 calc R U
C5 C 1.5314(3) 0.7148(3) 0.1456(2) 0.0196(6) Uani 1 1 d . .
C6 C 1.5017(3) 0.7704(3) 0.2383(2) 0.0225(6) Uani 1 1 d . .
H6 H 1.5954 0.8466 0.2838 0.027 Uiso 1 1 calc R U
C7 C 1.3380(3) 0.7172(3) 0.2663(2) 0.0199(6) Uani 1 1 d . .
H7 H 1.3193 0.7555 0.3303 0.024 Uiso 1 1 calc R U
C8 C 1.7119(3) 0.7702(4) 0.1195(3) 0.0281(7) Uani 1 1 d . .
H8A H 1.7724 0.8809 0.1377 0.042 Uiso 1 1 calc R U
H8B H 1.7075 0.7451 0.0450 0.042 Uiso 1 1 calc R U
H8C H 1.7728 0.7206 0.1589 0.042 Uiso 1 1 calc R U
N1 N 1.2010(3) 0.0492(3) 0.15002(19) 0.0203(5) Uani 1 1 d . .
C9 C 1.4379(3) 0.0093(3) 0.0325(2) 0.0124(5) Uani 1 1 d . .
C10 C 1.2662(3) -0.0958(3) 0.0194(2) 0.0163(5) Uani 1 1 d . .
H10 H 1.2257 -0.1837 -0.0300 0.020 Uiso 1 1 calc R U
C12 C 1.3660(4) 0.1477(4) 0.1637(2) 0.0239(6) Uani 1 1 d . .
H12 H 1.4026 0.2335 0.2146 0.029 Uiso 1 1 calc R U
C11 C 1.1545(3) -0.0711(3) 0.0793(2) 0.0202(6) Uani 1 1 d . .
H11 H 1.0380 -0.1443 0.0691 0.024 Uiso 1 1 calc R U
C13 C 1.4882(3) 0.1333(3) 0.1082(2) 0.0208(6) Uani 1 1 d . .
H13 H 1.6044 0.2070 0.1218 0.025 Uiso 1 1 calc R U
N2 N 0.4360(3) 0.2192(3) 0.4693(2) 0.0209(5) Uani 1 1 d . .
C14 C 0.3507(4) 0.0761(3) 0.4309(3) 0.0308(8) Uani 1 1 d . .
H14 H 0.4099 0.0312 0.3936 0.037 Uiso 1 1 calc R U
C15 C 0.1825(4) -0.0149(3) 0.4400(3) 0.0297(8) Uani 1 1 d . .
H15 H 0.1293 -0.1182 0.4096 0.036 Uiso 1 1 calc R U
C16 C 0.0918(3) 0.0458(3) 0.4941(2) 0.0154(5) Uani 1 1 d . .
C17 C 0.1804(3) 0.1985(3) 0.5358(2) 0.0215(6) Uani 1 1 d . .
H17 H 0.1252 0.2468 0.5739 0.026 Uiso 1 1 calc R U
C18 C 0.3504(4) 0.2792(3) 0.5209(2) 0.0239(6) Uani 1 1 d . .
H18 H 0.4084 0.3832 0.5494 0.029 Uiso 1 1 calc R U

loop_
_atom_site_aniso_label
_atom_site_aniso_U_11
_atom_site_aniso_U_22
_atom_site_aniso_U_33
_atom_site_aniso_U_23
_atom_site_aniso_U_13
_atom_site_aniso_U_12
I1 0.01913(9) 0.01782(9) 0.01640(9) 0.00302(7) 0.00407(7) 0.00916(7)
I2 0.01359(9) 0.01931(9) 0.01558(9) -0.00038(7) 0.00538(7) 0.00296(7)
S1 0.0106(3) 0.0151(3) 0.0136(3) -0.0006(2) 0.0028(2) 0.0045(2)
O1 0.0117(9) 0.0212(10) 0.0149(10) 0.0003(8) 0.0004(7) 0.0041(8)
O2 0.0199(10) 0.0188(10) 0.0234(11) -0.0016(8) 0.0075(8) 0.0103(9)
C1 0.0135(12) 0.0183(13) 0.0153(13) 0.0002(11) 0.0040(10) 0.0050(11)
C2 0.0119(12) 0.0128(12) 0.0180(14) 0.0041(10) 0.0053(10) 0.0028(10)
C3 0.0151(12) 0.0148(12) 0.0159(13) -0.0001(10) 0.0029(10) 0.0061(11)
C4 0.0192(13) 0.0165(13) 0.0265(16) 0.0057(12) 0.0094(12) 0.0093(11)
C5 0.0141(13) 0.0171(13) 0.0306(17) 0.0105(12) 0.0068(12) 0.0077(11)
C6 0.0131(13) 0.0200(14) 0.0282(17) 0.0024(13) -0.0003(12) 0.0019(11)
C7 0.0158(13) 0.0209(14) 0.0185(15) -0.0008(12) 0.0020(11) 0.0040(11)
C8 0.0152(14) 0.0308(17) 0.043(2) 0.0178(15) 0.0121(13) 0.0110(13)
N1 0.0185(12) 0.0234(13) 0.0201(13) 0.0008(10) 0.0074(10) 0.0092(10)
C9 0.0098(11) 0.0131(12) 0.0137(13) 0.0015(10) 0.0023(9) 0.0044(10)
C10 0.0121(12) 0.0119(12) 0.0231(15) 0.0005(11) 0.0053(10) 0.0027(10)
C12 0.0194(14) 0.0275(16) 0.0204(15) -0.0095(13) 0.0042(12) 0.0072(13)
C11 0.0132(13) 0.0195(14) 0.0277(16) 0.0033(12) 0.0075(11) 0.0056(11)
C13 0.0129(13) 0.0221(15) 0.0223(15) -0.0060(12) 0.0038(11) 0.0034(11)
N2 0.0148(11) 0.0233(13) 0.0229(13) 0.0023(11) 0.0051(10) 0.0060(10)
C14 0.0133(14) 0.0226(16) 0.060(2) 0.0082(16) 0.0159(15) 0.0083(13)
C15 0.0175(14) 0.0139(13) 0.056(2) -0.0005(14) 0.0127(15) 0.0042(12)
C16 0.0121(11) 0.0156(13) 0.0162(13) 0.0050(10) 0.0010(10) 0.0036(10)
C17 0.0186(14) 0.0200(14) 0.0206(15) -0.0024(12) 0.0079(11) 0.0024(12)
C18 0.0214(15) 0.0172(14) 0.0235(16) -0.0039(12) 0.0084(12) -0.0013(12)

loop_
_atom_type_symbol
_atom_type_description
_atom_type_scat_dispersion_real
_atom_type_scat_dispersion_imag
_atom_type_scat_source
C C 0.0033 0.0016 'International Tables Vol C Tables 4.2.6.8 and 6.1.1.4'
H H 0.0000 0.0000 'International Tables Vol C Tables 4.2.6.8 and 6.1.1.4'
N N 0.0061 0.0033 'International Tables Vol C Tables 4.2.6.8 and 6.1.1.4'
O O 0.0106 0.0060 'International Tables Vol C Tables 4.2.6.8 and 6.1.1.4'
S S 0.1246 0.1234 'International Tables Vol C Tables 4.2.6.8 and 6.1.1.4'
I I -0.4742 1.8119 'International Tables Vol C Tables 4.2.6.8 and 6.1.1.4'

loop_
_geom_angle_atom_site_label_1
_geom_angle_atom_site_label_2
_geom_angle_atom_site_label_3
_geom_angle
_geom_angle_site_symmetry_3
O1 S1 O2 118.47(11) .
O1 S1 C2 109.09(12) .
O2 S1 C2 108.11(12) .
O1 S1 C1 109.40(12) .
O2 S1 C1 106.77(12) .
C2 S1 C1 104.03(12) .
S1 C1 I1 110.78(13) .
S1 C1 I2 108.27(12) .
I1 C1 I2 115.57(12) .
C3 C2 C7 121.3(2) .
C3 C2 S1 120.1(2) .
C7 C2 S1 118.6(2) .
C4 C3 C2 118.9(3) .
C3 C4 C5 121.4(3) .
C6 C5 C4 118.6(2) .
C6 C5 C8 120.2(3) .
C4 C5 C8 121.2(3) .
C5 C6 C7 121.6(3) .
C6 C7 C2 118.4(3) .
C11 N1 C12 116.4(2) .
C13 C9 C10 116.8(2) .
C13 C9 C9 121.6(3) 2_855
C10 C9 C9 121.6(3) 2_855
C11 C10 C9 119.5(3) .
N1 C12 C13 124.3(3) .
N1 C11 C10 123.9(3) .
C12 C13 C9 119.1(3) .
C14 N2 C18 116.0(2) .
N2 C14 C15 125.5(3) .
C14 C15 C16 119.1(3) .
C15 C16 C17 116.4(2) .
C15 C16 C16 122.0(3) 2_556
C17 C16 C16 121.6(3) 2_556
C18 C17 C16 119.2(3) .
N2 C18 C17 123.8(3) .

loop_
_geom_bond_atom_site_label_1
_geom_bond_atom_site_label_2
_geom_bond_distance
_geom_bond_site_symmetry_2
I1 C1 2.143(3) .
I2 C1 2.160(2) .
S1 O1 1.437(2) .
S1 O2 1.4421(19) .
S1 C2 1.758(2) .
S1 C1 1.796(3) .
C2 C3 1.387(4) .
C2 C7 1.394(4) .
C3 C4 1.382(4) .
C4 C5 1.393(4) .
C5 C6 1.385(4) .
C5 C8 1.510(4) .
C6 C7 1.389(4) .
N1 C11 1.331(4) .
N1 C12 1.332(4) .
C9 C13 1.393(4) .
C9 C10 1.393(3) .
C9 C9 1.497(5) 2_855
C10 C11 1.390(3) .
C12 C13 1.390(4) .
N2 C14 1.306(4) .
N2 C18 1.327(3) .
C14 C15 1.376(4) .
C15 C16 1.383(4) .
C16 C17 1.395(4) .
C16 C16 1.495(5) 2_556
C17 C18 1.391(4) .

loop_
_geom_hbond_atom_site_label_D
_geom_hbond_atom_site_label_H
_geom_hbond_atom_site_label_A
_geom_hbond_distance_DH
_geom_hbond_distance_HA
_geom_hbond_distance_DA
_geom_hbond_angle_DHA
_geom_hbond_site_symmetry_A
C10 H10 O1 0.95 2.69 3.631(3) 170.2 2_755
C13 H13 O1 0.95 2.52 3.437(3) 162.8 1_655
C15 H15 O2 0.95 2.36 3.276(4) 162.4 1_445
C17 H17 O2 0.95 2.36 3.276(3) 162.9 2_666
C8 H8C O2 0.98 2.61 3.561(4) 164.8 1_655

loop_
_geom_torsion_atom_site_label_1
_geom_torsion_atom_site_label_2
_geom_torsion_atom_site_label_3
_geom_torsion_atom_site_label_4
_geom_torsion
_geom_torsion_site_symmetry_1
_geom_torsion_site_symmetry_4
O1 S1 C1 I1 55.77(15) . .
O2 S1 C1 I1 -174.88(12) . .
C2 S1 C1 I1 -60.68(16) . .
O1 S1 C1 I2 -71.92(15) . .
O2 S1 C1 I2 57.43(15) . .
C2 S1 C1 I2 171.63(13) . .
O1 S1 C2 C3 -14.6(2) . .
O2 S1 C2 C3 -144.7(2) . .
C1 S1 C2 C3 102.1(2) . .
O1 S1 C2 C7 165.6(2) . .
O2 S1 C2 C7 35.5(2) . .
C1 S1 C2 C7 -77.8(2) . .
C7 C2 C3 C4 0.5(4) . .
S1 C2 C3 C4 -179.30(19) . .
C2 C3 C4 C5 0.9(4) . .
C3 C4 C5 C6 -2.1(4) . .
C3 C4 C5 C8 177.3(2) . .
C4 C5 C6 C7 1.9(4) . .
C8 C5 C6 C7 -177.4(3) . .
C5 C6 C7 C2 -0.6(4) . .
C3 C2 C7 C6 -0.7(4) . .
S1 C2 C7 C6 179.1(2) . .
C13 C9 C10 C11 1.5(4) . .
C9 C9 C10 C11 -177.9(3) 2_855 .
C11 N1 C12 C13 1.1(4) . .
C12 N1 C11 C10 -1.4(4) . .
C9 C10 C11 N1 0.1(4) . .
N1 C12 C13 C9 0.5(5) . .
C10 C9 C13 C12 -1.7(4) . .
C9 C9 C13 C12 177.7(3) 2_855 .
C18 N2 C14 C15 -0.1(5) . .
N2 C14 C15 C16 -0.2(6) . .
C14 C15 C16 C17 0.2(4) . .
C14 C15 C16 C16 179.3(3) . 2_556
C15 C16 C17 C18 0.1(4) . .
C16 C16 C17 C18 -178.9(3) 2_556 .
C14 N2 C18 C17 0.4(5) . .
C16 C17 C18 N2 -0.5(5) . .
